data_2015110
loop_
_publ_author_name
'Barbara M. Casari'
'Vratislav Langer'

_publ_section_title
;
 Dipotassium tetrachromate(VI), K~2~Cr~4~O~13~
;
_journal_coeditor_code BC1081
_journal_issue 12
_journal_name_full 'Acta Crystallographica Section C'
_journal_page_first i117
_journal_page_last i119
_journal_paper_doi 10.1107/S0108270105035833
_journal_volume 61
_journal_year 2005
_chemical_formula_iupac 'K2 Cr4 O13'
_chemical_formula_moiety 'K2 Cr4 O13'
_chemical_formula_sum 'Cr4 K2 O13'
_chemical_formula_weight 494.20
_chemical_name_common 'dipotassium tetrachromate(VI)'
_chemical_name_systematic 'dipotassium tetrachromium(VI) tridecaoxide'
_space_group_IT_number 7
_symmetry_cell_setting monoclinic
_symmetry_space_group_name_Hall 'P -2yc'
_symmetry_space_group_name_H-M 'P 1 c 1'
_atom_sites_solution_hydrogens undef
_atom_sites_solution_primary direct
_atom_sites_solution_secondary difmap
_audit_creation_method SHELXL-97
_cell_angle_alpha 90.00
_cell_angle_beta 92.746(2)
_cell_angle_gamma 90.00
_cell_formula_units_Z 2
_cell_length_a 8.6165(2)
_cell_length_b 7.47250(10)
_cell_length_c 9.2811(3)
_cell_measurement_reflns_used 3954
_cell_measurement_temperature 173(2)
_cell_measurement_theta_max 33.00
_cell_measurement_theta_min 2.37
_cell_volume 596.89(3)
_computing_cell_refinement 'SAINT (Siemens, 1995)'
_computing_data_collection 'SMART (Siemens, 1995)'
_computing_data_reduction 'SAINT and SADABS (Sheldrick, 2002)'
_computing_molecular_graphics 'DIAMOND (Brandenburg, 2000)'
_computing_publication_material SHELXTL
_computing_structure_refinement SHELXTL
_computing_structure_solution 'SHELXTL (Bruker, 2001)'
_diffrn_ambient_temperature 173(2)
_diffrn_measured_fraction_theta_full 1.000
_diffrn_measured_fraction_theta_max 0.949
_diffrn_measurement_device_type 'Siemens SMART 1K CCD area-detector'
_diffrn_measurement_method \w
_diffrn_radiation_monochromator graphite
_diffrn_radiation_source 'fine-focus sealed tube'
_diffrn_radiation_type MoK\a
_diffrn_radiation_wavelength 0.71073
_diffrn_reflns_av_R_equivalents 0.0453
_diffrn_reflns_av_sigmaI/netI 0.0764
_diffrn_reflns_limit_h_max 13
_diffrn_reflns_limit_h_min -13
_diffrn_reflns_limit_k_max 10
_diffrn_reflns_limit_k_min -11
_diffrn_reflns_limit_l_max 13
_diffrn_reflns_limit_l_min -14
_diffrn_reflns_number 7800
_diffrn_reflns_theta_full 30.00
_diffrn_reflns_theta_max 33.00
_diffrn_reflns_theta_min 2.37
_diffrn_standards_decay_% 0
_diffrn_standards_number 0
_exptl_absorpt_coefficient_mu 4.303
_exptl_absorpt_correction_T_max 0.8467
_exptl_absorpt_correction_T_min 0.7823
_exptl_absorpt_correction_type multi-scan
_exptl_absorpt_process_details '(SADABS; Sheldrick, 2002)'
_exptl_crystal_colour orange--red
_exptl_crystal_density_diffrn 2.750
_exptl_crystal_density_method 'not measured'
_exptl_crystal_description rhombic
_exptl_crystal_F_000 476
_exptl_crystal_size_max 0.06
_exptl_crystal_size_mid 0.06
_exptl_crystal_size_min 0.04
_refine_diff_density_max 0.693
_refine_diff_density_min -0.840
_refine_ls_abs_structure_details 'Flack (1983), 1935 Friedel pairs'
_refine_ls_abs_structure_Flack 0.64(3)
_refine_ls_extinction_method none
_refine_ls_goodness_of_fit_ref 1.008
_refine_ls_matrix_type full
_refine_ls_number_parameters 173
_refine_ls_number_reflns 4076
_refine_ls_number_restraints 2
_refine_ls_restrained_S_all 1.008
_refine_ls_R_factor_all 0.0707
_refine_ls_R_factor_gt 0.0478
_refine_ls_shift/su_max 0.000
_refine_ls_shift/su_mean 0.000
_refine_ls_structure_factor_coef Fsqd
_refine_ls_weighting_details 'calc w = 1/[\s^2^(Fo^2^)+(0.0471P)^2^+0.0614P] where P = (Fo^2^+2Fc^2^)/3'
_refine_ls_weighting_scheme calc
_refine_ls_wR_factor_gt 0.0929
_refine_ls_wR_factor_ref 0.1052
_reflns_number_gt 3268
_reflns_number_total 4076
_reflns_threshold_expression I>2\s(I)
_cod_data_source_file bc1081.cif
_cod_data_source_block I
_cod_depositor_comments
;
The following automatic conversions were performed:
'_symmetry_cell_setting' value 'Monoclinic' changed to 'monoclinic'
according to '/home/saulius/struct/CIF-dictionaries/cif_core.dic'
dictionary named 'cif_core.dic' version 2.4.1 from 2010-06-29.

Automatic conversion script
Id: cif_fix_enum 1527 2010-12-29 10:47:43Z saulius 

The following automatic conversions were performed:

'_symmetry_cell_setting' value 'Monoclinic' changed to 'monoclinic'
according to /home/saulius/struct/CIF-dictionaries/cif_core.dic
dictionary named 'cif_core.dic' version 2.4.1 from 2010-06-29.

Automatic conversion script
Id: cif_fix_values 1715 2011-07-08 13:25:40Z adriana 
;
_cod_original_sg_symbol_H-M 'P c'
_cod_database_code 2015110
_cod_database_fobs_code 2015110

loop_
_symmetry_equiv_pos_as_xyz
'x, y, z'
'x, -y, z+1/2'

loop_
_atom_site_label
_atom_site_fract_x
_atom_site_fract_y
_atom_site_fract_z
_atom_site_U_iso_or_equiv
_atom_site_adp_type
_atom_site_calc_flag
_atom_site_refinement_flags
_atom_site_occupancy
_atom_site_disorder_assembly
_atom_site_disorder_group
_atom_site_type_symbol
K1 -0.18218(15) 0.40208(18) 0.24453(13) 0.0189(3) Uani d . 1 . . K
K2 0.53715(15) -0.10604(18) 0.10280(13) 0.0186(3) Uani d . 1 . . K
Cr1 0.51828(9) 0.43180(11) -0.03277(9) 0.01284(18) Uani d . 1 . . Cr
Cr2 0.17134(10) 0.44328(11) 0.01327(9) 0.01418(17) Uani d . 1 . . Cr
Cr3 0.18289(10) 0.10769(11) 0.24480(9) 0.01196(16) Uani d . 1 . . Cr
Cr4 -0.14713(9) -0.07133(12) 0.36963(9) 0.01249(17) Uani d . 1 . . Cr
O11 0.5276(5) 0.2597(6) 0.0691(5) 0.0269(10) Uani d . 1 . . O
O12 0.3431(5) 0.5592(5) 0.0063(5) 0.0161(8) Uani d . 1 . . O
O13 0.6639(5) 0.5616(5) 0.0006(5) 0.0189(8) Uani d . 1 . . O
O14 0.5104(5) 0.3757(7) -0.1998(5) 0.0293(11) Uani d . 1 . . O
O21 0.0276(5) 0.5770(6) -0.0043(5) 0.0266(11) Uani d . 1 . . O
O22 0.1642(5) 0.3017(6) -0.1148(5) 0.0263(10) Uani d . 1 . . O
O23 0.1608(5) 0.3304(6) 0.1782(4) 0.0193(9) Uani d . 1 . . O
O31 0.3379(5) 0.0952(6) 0.3427(5) 0.0222(9) Uani d . 1 . . O
O32 0.1982(5) -0.0274(6) 0.1164(4) 0.0232(9) Uani d . 1 . . O
O41 -0.1339(5) -0.1544(6) 0.5295(5) 0.0266(10) Uani d . 1 . . O
O42 -0.1635(5) -0.2270(6) 0.2508(5) 0.0256(10) Uani d . 1 . . O
O43 0.0251(5) 0.0658(5) 0.3416(4) 0.0166(8) Uani d . 1 . . O
O44 -0.2953(5) 0.0606(5) 0.3511(5) 0.0210(9) Uani d . 1 . . O

loop_
_atom_site_aniso_label
_atom_site_aniso_U_11
_atom_site_aniso_U_22
_atom_site_aniso_U_33
_atom_site_aniso_U_12
_atom_site_aniso_U_13
_atom_site_aniso_U_23
K1 0.0229(6) 0.0181(6) 0.0159(5) 0.0021(5) 0.0015(5) -0.0022(5)
K2 0.0227(6) 0.0148(6) 0.0183(6) 0.0022(5) 0.0001(5) 0.0017(5)
Cr1 0.0129(4) 0.0114(4) 0.0144(4) 0.0006(3) 0.0024(3) -0.0001(3)
Cr2 0.0130(4) 0.0153(4) 0.0143(4) -0.0010(3) 0.0012(3) 0.0037(3)
Cr3 0.0119(4) 0.0135(4) 0.0106(3) -0.0003(3) 0.0013(3) 0.0013(3)
Cr4 0.0121(4) 0.0111(4) 0.0143(4) -0.0017(3) 0.0011(3) 0.0024(3)
O11 0.025(2) 0.016(2) 0.040(3) 0.0013(18) 0.0086(19) 0.0105(19)
O12 0.0168(18) 0.0135(18) 0.018(2) 0.0023(15) 0.0012(15) -0.0001(15)
O13 0.0153(19) 0.0191(19) 0.022(2) -0.0029(16) 0.0013(16) -0.0012(18)
O14 0.026(2) 0.040(3) 0.022(2) 0.002(2) 0.0025(18) -0.017(2)
O21 0.016(2) 0.032(3) 0.032(3) 0.0062(19) 0.0048(19) 0.011(2)
O22 0.029(2) 0.030(3) 0.020(2) -0.0108(19) 0.0014(17) -0.0029(18)
O23 0.024(2) 0.019(2) 0.0153(19) -0.0030(17) 0.0029(16) 0.0013(15)
O31 0.016(2) 0.028(2) 0.022(2) -0.0033(17) -0.0032(16) 0.0035(17)
O32 0.031(2) 0.023(2) 0.0165(19) 0.0010(18) 0.0025(17) 0.0001(17)
O41 0.018(2) 0.036(3) 0.025(2) -0.0046(19) 0.0005(18) 0.014(2)
O42 0.024(2) 0.020(2) 0.033(2) -0.0045(17) -0.0002(18) -0.010(2)
O43 0.020(2) 0.014(2) 0.0163(19) -0.0044(15) 0.0057(16) 0.0000(14)
O44 0.0159(19) 0.021(2) 0.027(2) 0.0039(16) 0.0046(17) 0.0000(17)

loop_
_atom_type_symbol
_atom_type_description
_atom_type_scat_dispersion_real
_atom_type_scat_dispersion_imag
_atom_type_scat_source
O O 0.0106 0.0060 'International Tables Vol C Tables 4.2.6.8 and 6.1.1.4'
K K 0.2009 0.2494 'International Tables Vol C Tables 4.2.6.8 and 6.1.1.4'
Cr Cr 0.3209 0.6236 'International Tables Vol C Tables 4.2.6.8 and 6.1.1.4'

loop_
_geom_angle_atom_site_label_1
_geom_angle_atom_site_label_2
_geom_angle_atom_site_label_3
_geom_angle_site_symmetry_1
_geom_angle_site_symmetry_3
_geom_angle
O41 K1 O42 2_554 1_565 132.22(14)
O41 K1 O13 2_554 2_465 140.66(14)
O42 K1 O13 1_565 2_465 85.09(13)
O41 K1 O13 2_554 1_455 77.63(13)
O42 K1 O13 1_565 1_455 67.74(13)
O13 K1 O13 2_465 1_455 114.63(15)
O41 K1 O21 2_554 2_565 120.59(14)
O42 K1 O21 1_565 2_565 83.99(13)
O13 K1 O21 2_465 2_565 67.13(12)
O13 K1 O21 1_455 2_565 150.99(13)
O41 K1 O44 2_554 . 73.99(13)
O42 K1 O44 1_565 . 152.23(13)
O13 K1 O44 2_465 . 67.46(11)
O13 K1 O44 1_455 . 119.17(14)
O21 K1 O44 2_565 . 88.86(13)
O41 K1 O23 2_554 . 64.07(12)
O42 K1 O23 1_565 . 97.00(13)
O13 K1 O23 2_465 . 133.15(13)
O13 K1 O23 1_455 . 109.20(12)
O21 K1 O23 2_565 . 66.59(12)
O44 K1 O23 . . 104.69(12)
O41 K1 O11 2_554 1_455 62.48(13)
O42 K1 O11 1_565 1_455 113.42(13)
O13 K1 O11 2_465 1_455 94.38(13)
O13 K1 O11 1_455 1_455 52.45(12)
O21 K1 O11 2_565 1_455 154.13(13)
O44 K1 O11 . 1_455 66.73(12)
O23 K1 O11 . 1_455 126.08(12)
O41 K1 O43 2_554 . 64.86(12)
O42 K1 O43 1_565 . 138.56(13)
O13 K1 O43 2_465 . 96.82(11)
O13 K1 O43 1_455 . 142.41(11)
O21 K1 O43 2_565 . 59.56(12)
O44 K1 O43 . . 53.65(11)
O23 K1 O43 . . 52.58(10)
O11 K1 O43 1_455 . 107.72(11)
O41 K1 O14 2_554 2_465 128.29(14)
O42 K1 O14 1_565 2_465 61.63(13)
O13 K1 O14 2_465 2_465 51.61(12)
O13 K1 O14 1_455 2_465 63.23(12)
O21 K1 O14 2_565 2_465 109.51(13)
O44 K1 O14 . 2_465 96.13(12)
O23 K1 O14 . 2_465 158.58(13)
O11 K1 O14 1_455 2_465 67.00(13)
O43 K1 O14 . 2_465 145.40(11)
O41 K1 O21 2_554 . 69.57(13)
O42 K1 O21 1_565 . 65.34(12)
O13 K1 O21 2_465 . 149.72(12)
O13 K1 O21 1_455 . 61.37(11)
O21 K1 O21 2_565 . 101.70(14)
O44 K1 O21 . . 142.41(12)
O23 K1 O21 . . 50.47(11)
O11 K1 O21 1_455 . 102.99(13)
O43 K1 O21 . . 101.15(11)
O14 K1 O21 2_465 . 113.42(11)
O41 K1 Cr1 2_554 1_455 69.49(10)
O42 K1 Cr1 1_565 1_455 89.56(10)
O13 K1 Cr1 2_465 1_455 104.59(10)
O13 K1 Cr1 1_455 1_455 25.98(8)
O21 K1 Cr1 2_565 1_455 169.85(10)
O44 K1 Cr1 . 1_455 93.28(10)
O23 K1 Cr1 . 1_455 122.18(8)
O11 K1 Cr1 1_455 1_455 26.57(8)
O43 K1 Cr1 . 1_455 129.05(8)
O14 K1 Cr1 2_465 1_455 60.40(9)
O21 K1 Cr1 . 1_455 82.57(9)
O14 K2 O11 2 . 143.45(16)
O14 K2 O44 2 2_654 134.75(14)
O11 K2 O44 . 2_654 78.47(13)
O14 K2 O13 2 1_545 68.47(14)
O11 K2 O13 . 1_545 145.64(14)
O44 K2 O13 2_654 1_545 67.42(12)
O14 K2 O31 2 2_554 120.81(14)
O11 K2 O31 . 2_554 82.19(14)
O44 K2 O31 2_654 2_554 67.26(13)
O13 K2 O31 1_545 2_554 88.21(12)
O14 K2 O44 2 1_655 80.86(14)
O11 K2 O44 . 1_655 71.29(13)
O44 K2 O44 2_654 1_655 110.27(13)
O13 K2 O44 1_545 1_655 116.25(13)
O31 K2 O44 2_554 1_655 153.11(12)
O14 K2 O32 2 . 90.15(13)
O11 K2 O32 . . 77.61(13)
O44 K2 O32 2_654 . 123.41(13)
O13 K2 O32 1_545 . 124.63(13)
O31 K2 O32 2_554 . 59.20(12)
O44 K2 O32 1_655 . 109.16(12)
O14 K2 O42 2 1_655 64.58(13)
O11 K2 O42 . 1_655 111.80(14)
O44 K2 O42 2_654 1_655 87.29(13)
O13 K2 O42 1_545 1_655 64.01(13)
O31 K2 O42 2_554 1_655 148.41(13)
O44 K2 O42 1_655 1_655 52.37(12)
O32 K2 O42 . 1_655 149.29(13)
O14 K2 O12 2 1_545 62.66(14)
O11 K2 O12 . 1_545 138.75(14)
O44 K2 O12 2_654 1_545 98.47(12)
O13 K2 O12 1_545 1_545 54.70(12)
O31 K2 O12 2_554 1_545 59.62(12)
O44 K2 O12 1_655 1_545 143.38(12)
O32 K2 O12 . 1_545 70.00(12)
O42 K2 O12 1_655 1_545 109.09(12)
O14 K2 O31 2 . 79.51(13)
O11 K2 O31 . . 66.67(12)
O44 K2 O31 2_654 . 145.06(12)
O13 K2 O31 1_545 . 147.53(12)
O31 K2 O31 2_554 . 104.29(12)
O44 K2 O31 1_655 . 61.42(11)
O32 K2 O31 . . 47.89(11)
O42 K2 O31 1_655 . 107.26(12)
O12 K2 O31 1_545 . 105.96(11)
O14 K2 Cr4 2 1_655 71.22(11)
O11 K2 Cr4 . 1_655 91.39(11)
O44 K2 Cr4 2_654 1_655 99.26(10)
O13 K2 Cr4 1_545 1_655 90.15(10)
O31 K2 Cr4 2_554 1_655 165.94(10)
O44 K2 Cr4 1_655 1_655 26.19(8)
O32 K2 Cr4 . 1_655 131.67(9)
O42 K2 Cr4 1_655 1_655 26.19(8)
O12 K2 Cr4 1_545 1_655 129.27(9)
O31 K2 Cr4 . 1_655 84.37(8)
O14 K2 Cr1 2 1_545 62.25(12)
O11 K2 Cr1 . 1_545 153.31(12)
O44 K2 Cr1 2_654 1_545 81.14(9)
O13 K2 Cr1 1_545 1_545 24.78(9)
O31 K2 Cr1 2_554 1_545 74.11(9)
O44 K2 Cr1 1_655 1_545 132.74(9)
O32 K2 Cr1 . 1_545 99.90(9)
O42 K2 Cr1 1_655 1_545 84.07(9)
O12 K2 Cr1 1_545 1_545 29.92(8)
O31 K2 Cr1 . 1_545 130.83(8)
Cr4 K2 Cr1 1_655 1_545 108.83(4)
O11 Cr1 O14 . . 111.1(3)
O11 Cr1 O13 . . 110.9(2)
O14 Cr1 O13 . . 109.9(3)
O11 Cr1 O12 . . 108.6(2)
O14 Cr1 O12 . . 109.2(2)
O13 Cr1 O12 . . 106.9(2)
O11 Cr1 K1 . 1_655 60.52(18)
O14 Cr1 K1 . 1_655 132.64(18)
O13 Cr1 K1 . 1_655 50.61(16)
O12 Cr1 K1 . 1_655 117.63(14)
O11 Cr1 K1 . 2_664 126.88(16)
O14 Cr1 K1 . 2_664 62.23(18)
O13 Cr1 K1 . 2_664 47.73(17)
O12 Cr1 K1 . 2_664 123.57(13)
K1 Cr1 K1 1_655 2_664 85.52(3)
O11 Cr1 K2 . 1_565 123.66(19)
O14 Cr1 K2 . 1_565 125.1(2)
O13 Cr1 K2 . 1_565 49.07(15)
O12 Cr1 K2 . 1_565 57.89(13)
K1 Cr1 K2 1_655 1_565 78.04(3)
K1 Cr1 K2 2_664 1_565 81.46(3)
O22 Cr2 O21 . . 109.8(3)
O22 Cr2 O12 . . 108.0(2)
O21 Cr2 O12 . . 110.3(2)
O22 Cr2 O23 . . 109.3(2)
O21 Cr2 O23 . . 108.6(2)
O12 Cr2 O23 . . 110.8(2)
O22 Cr2 K1 . . 111.27(16)
O21 Cr2 K1 . . 58.10(16)
O12 Cr2 K1 . . 140.60(14)
O23 Cr2 K1 . . 52.79(14)
O32 Cr3 O31 . . 107.4(2)
O32 Cr3 O43 . . 112.5(2)
O31 Cr3 O43 . . 111.2(2)
O32 Cr3 O23 . . 110.4(2)
O31 Cr3 O23 . . 109.1(2)
O43 Cr3 O23 . . 106.35(19)
O32 Cr3 K2 . . 50.15(16)
O31 Cr3 K2 . . 59.77(16)
O43 Cr3 K2 . . 142.85(14)
O23 Cr3 K2 . . 110.59(13)
O32 Cr3 K1 . . 117.78(16)
O31 Cr3 K1 . . 134.70(17)
O43 Cr3 K1 . . 55.10(14)
O23 Cr3 K1 . . 52.47(13)
K2 Cr3 K1 . . 157.98(4)
O42 Cr4 O41 . . 110.7(3)
O42 Cr4 O44 . . 109.1(2)
O41 Cr4 O44 . . 110.8(2)
O42 Cr4 O43 . . 110.7(2)
O41 Cr4 O43 . . 109.0(2)
O44 Cr4 O43 . . 106.56(19)
O42 Cr4 K2 . 1_455 55.70(17)
O41 Cr4 K2 . 1_455 128.69(16)
O44 Cr4 K2 . 1_455 53.37(16)
O43 Cr4 K2 . 1_455 122.23(13)
O42 Cr4 K1 . . 118.07(18)
O41 Cr4 K1 . . 130.89(18)
O44 Cr4 K1 . . 48.45(15)
O43 Cr4 K1 . . 58.64(13)
K2 Cr4 K1 1_455 . 78.87(3)
O42 Cr4 K2 . 2_455 127.11(16)
O41 Cr4 K2 . 2_455 68.27(17)
O44 Cr4 K2 . 2_455 42.54(16)
O43 Cr4 K2 . 2_455 119.55(13)
K2 Cr4 K2 1_455 2_455 83.03(3)
K1 Cr4 K2 . 2_455 78.28(3)
Cr1 O11 K2 . . 150.3(3)
Cr1 O11 K1 . 1_655 92.91(19)
K2 O11 K1 . 1_655 105.17(15)
Cr2 O12 Cr1 . . 117.6(2)
Cr2 O12 K2 . 1_565 147.6(2)
Cr1 O12 K2 . 1_565 92.19(17)
Cr1 O13 K1 . 2_664 107.1(2)
Cr1 O13 K1 . 1_655 103.41(18)
K1 O13 K1 2_664 1_655 119.91(17)
Cr1 O13 K2 . 1_565 106.2(2)
K1 O13 K2 2_664 1_565 113.47(14)
K1 O13 K2 1_655 1_565 105.61(15)
Cr1 O14 K2 . 2_554 146.8(3)
Cr1 O14 K1 . 2_664 91.3(2)
K2 O14 K1 2_554 2_664 100.22(14)
Cr2 O21 K1 . 2_564 124.8(2)
Cr2 O21 K1 . . 97.48(18)
K1 O21 K1 2_564 . 104.25(15)
Cr2 O23 Cr3 . . 138.0(2)
Cr2 O23 K1 . . 100.39(17)
Cr3 O23 K1 . . 100.34(16)
Cr3 O31 K2 . 2 158.1(2)
Cr3 O31 K2 . . 95.33(19)
K2 O31 K2 2 . 105.83(13)
Cr3 O32 K2 . . 106.0(2)
Cr4 O41 K1 . 2 156.5(3)
Cr4 O42 K1 . 1_545 137.8(3)
Cr4 O42 K2 . 1_455 98.1(2)
K1 O42 K2 1_545 1_455 104.07(14)
Cr3 O43 Cr4 . . 148.7(2)
Cr3 O43 K1 . . 99.06(16)
Cr4 O43 K1 . . 91.96(15)
Cr4 O44 K2 . 2_455 114.7(2)
Cr4 O44 K1 . . 107.11(19)
K2 O44 K1 2_455 . 111.53(14)
Cr4 O44 K2 . 1_455 100.44(18)
K2 O44 K2 2_455 1_455 116.64(15)
K1 O44 K2 . 1_455 105.31(14)

loop_
_geom_bond_atom_site_label_1
_geom_bond_atom_site_label_2
_geom_bond_site_symmetry_2
_geom_bond_distance
_geom_bond_publ_flag
Cr1 O11 . 1.596(4) y
Cr1 O12 . 1.835(4) y
Cr1 O13 . 1.605(4) y
Cr1 O14 . 1.604(5) y
Cr2 O12 . 1.719(4) y
Cr2 O21 . 1.594(4) y
Cr2 O22 . 1.590(5) y
Cr2 O23 . 1.753(4) y
Cr3 O23 . 1.783(4) y
Cr3 O31 . 1.582(4) y
Cr3 O32 . 1.572(4) y
Cr3 O43 . 1.694(4) y
Cr4 O41 . 1.607(5) y
Cr4 O42 . 1.604(4) y
Cr4 O43 . 1.833(4) y
Cr4 O44 . 1.615(4) y
K1 O11 1_455 3.106(5) y
K1 O13 2_465 2.790(5) y
K1 O13 1_455 2.831(5) y
K1 O14 2_465 3.189(5) y
K1 O21 2_565 2.884(5) y
K1 O21 . 3.273(5) y
K1 O23 . 3.094(4) y
K1 O41 2_554 2.768(5) y
K1 O42 1_565 2.777(5) y
K1 O43 . 3.188(4) y
K1 O44 . 2.921(4) y
K2 O11 . 2.751(5) y
K2 O12 1_545 3.116(4) y
K2 O13 1_545 2.892(4) y
K2 O14 2 2.740(5) y
K2 O31 2_554 2.896(4) y
K2 O31 . 3.246(5) y
K2 O32 . 2.988(4) y
K2 O42 1_655 3.003(5) y
K2 O44 2_654 2.825(4) y
K2 O44 1_655 2.937(5) y
K1 Cr1 1_455 3.5635(15) ?
K2 Cr4 1_655 3.5993(15) ?
K2 Cr1 1_545 3.6765(15) ?
Cr1 K1 1_655 3.5634(15) ?
Cr1 K1 2_664 3.6036(15) ?
Cr1 K2 1_565 3.6766(15) ?
Cr4 K2 1_455 3.5994(15) ?
Cr4 K2 2_455 3.7954(15) ?
O11 K1 1_655 3.106(5) ?
O12 K2 1_565 3.116(4) ?
O13 K1 2_664 2.790(5) ?
O13 K1 1_655 2.831(5) ?
O13 K2 1_565 2.892(4) ?
O14 K2 2_554 2.740(5) ?
O14 K1 2_664 3.189(5) ?
O21 K1 2_564 2.885(5) ?
O31 K2 2 2.896(4) ?
O41 K1 2 2.768(5) ?
O42 K1 1_545 2.777(5) ?
O42 K2 1_455 3.003(5) ?
O44 K2 2_455 2.825(4) ?
O44 K2 1_455 2.937(5) ?
